data_4029285
loop_
_publ_author_name
'Fa, Shi-Xin'
'Wang, Li-Xia'
'Wang, De-Xian'
'Zhao, Liang'
'Wang, Mei-Xiang'

_publ_section_title
;
 Synthesis, Structure, and Fullerene-Complexing Property of
 Azacalix[6]aromatics.
;
_journal_issue 8
_journal_name_full 'The Journal of organic chemistry'
_journal_page_first 3559
_journal_page_last 3571
_journal_paper_doi 10.1021/jo5003714
_journal_volume 79
_journal_year 2014
_chemical_formula_moiety 'C45 H45 N15'
_chemical_formula_sum 'C45 H45 N15'
_chemical_formula_weight 795.96
_chemical_name_systematic
; 
 ? 
;
_space_group_IT_number 2
_symmetry_cell_setting triclinic
_symmetry_space_group_name_Hall '-P 1'
_symmetry_space_group_name_H-M 'P -1'
_atom_sites_solution_hydrogens geom
_atom_sites_solution_primary direct
_atom_sites_solution_secondary difmap
_audit_creation_method SHELXL-97
_cell_angle_alpha 62.847(11)
_cell_angle_beta 89.307(18)
_cell_angle_gamma 77.513(16)
_cell_formula_units_Z 2
_cell_length_a 10.491(3)
_cell_length_b 15.082(3)
_cell_length_c 15.571(5)
_cell_measurement_reflns_used 7497
_cell_measurement_temperature 173(2)
_cell_measurement_theta_max 27.4685
_cell_measurement_theta_min 1.9983
_cell_volume 2129.7(10)
_computing_cell_refinement 'CrystalClear (Rigaku Inc., 2008)'
_computing_data_collection 'CrystalClear (Rigaku Inc., 2008)'
_computing_data_reduction 'CrystalClear (Rigaku Inc., 2008)'
_computing_molecular_graphics
;
 Mercury: visualization and analysis of crystal structures, C. F. Macrae,
 P. R. Edgington, P. McCabe, E. Pidcock, G. P. Shields, R. Taylor,
 M. Towler and J. van de Streek, J. Appl. Cryst., 39, 453-457, 2006.
;
_computing_publication_material 'SHELX-97 (Sheldrick, 2008)'
_computing_structure_refinement 'SHELX-97 (Sheldrick, 2008)'
_computing_structure_solution 'SHELX-97 (Sheldrick, 2008)'
_diffrn_ambient_temperature 173(2)
_diffrn_detector_area_resol_mean 28.5714
_diffrn_measured_fraction_theta_full 0.993
_diffrn_measured_fraction_theta_max 0.993
_diffrn_measurement_device_type 'Saturn724+ CCD'
_diffrn_measurement_method '\w scans at fixed \c = 45\%'
_diffrn_radiation_monochromator graphite
_diffrn_radiation_source 'fine-focus sealed tube'
_diffrn_radiation_type MoK\a
_diffrn_radiation_wavelength 0.71073
_diffrn_reflns_av_R_equivalents 0.0444
_diffrn_reflns_av_sigmaI/netI 0.0642
_diffrn_reflns_limit_h_max 12
_diffrn_reflns_limit_h_min -12
_diffrn_reflns_limit_k_max 17
_diffrn_reflns_limit_k_min -17
_diffrn_reflns_limit_l_max 17
_diffrn_reflns_limit_l_min -18
_diffrn_reflns_number 15882
_diffrn_reflns_theta_full 25.00
_diffrn_reflns_theta_max 25.00
_diffrn_reflns_theta_min 2.00
_exptl_absorpt_coefficient_mu 0.079
_exptl_absorpt_correction_T_max 1.0000
_exptl_absorpt_correction_T_min 0.7157
_exptl_absorpt_correction_type multi-scan
_exptl_absorpt_process_details 'CrystalClear (Rigaku Inc., 2008)'
_exptl_crystal_colour Colorless
_exptl_crystal_density_diffrn 1.241
_exptl_crystal_density_method 'not measured'
_exptl_crystal_description Plate
_exptl_crystal_F_000 840
_exptl_crystal_size_max 0.45
_exptl_crystal_size_mid 0.39
_exptl_crystal_size_min 0.07
_platon_squeeze_details
;
;
_refine_diff_density_max 0.691
_refine_diff_density_min -0.369
_refine_diff_density_rms 0.057
_refine_ls_extinction_method none
_refine_ls_goodness_of_fit_ref 1.114
_refine_ls_hydrogen_treatment constr
_refine_ls_matrix_type full
_refine_ls_number_parameters 598
_refine_ls_number_reflns 7450
_refine_ls_number_restraints 120
_refine_ls_restrained_S_all 1.121
_refine_ls_R_factor_all 0.1066
_refine_ls_R_factor_gt 0.0848
_refine_ls_shift/su_max 0.000
_refine_ls_shift/su_mean 0.000
_refine_ls_structure_factor_coef Fsqd
_refine_ls_weighting_details 'calc w=1/[\s^2^(Fo^2^)+(0.0510P)^2^+3.7179P] where P=(Fo^2^+2Fc^2^)/3'
_refine_ls_weighting_scheme calc
_refine_ls_wR_factor_gt 0.1866
_refine_ls_wR_factor_ref 0.1992
_reflns_number_gt 5576
_reflns_number_total 7450
_reflns_threshold_expression >2sigma(I)
_cod_data_source_file jo5003714_si_007.cif
_cod_data_source_block a
_cod_depositor_comments
;Adding full bibliography for
 ./tmp-cod-update-bibliographies-12971/cifs/4029285.cif.
;
_cod_original_cell_volume 2129.7(11)
_cod_original_sg_symbol_H-M P-1
_cod_database_code 4029285

loop_
_symmetry_equiv_pos_as_xyz
'x, y, z'
'-x, -y, -z'

loop_
_atom_site_label
_atom_site_type_symbol
_atom_site_fract_x
_atom_site_fract_y
_atom_site_fract_z
_atom_site_U_iso_or_equiv
_atom_site_adp_type
_atom_site_occupancy
_atom_site_symmetry_multiplicity
_atom_site_calc_flag
_atom_site_refinement_flags
_atom_site_disorder_assembly
_atom_site_disorder_group
N1 N 0.0891(3) 0.8558(2) 0.2860(2) 0.0302(7) Uani 1 1 d . . .
N2 N 0.1109(3) 0.9993(2) 0.2992(2) 0.0345(7) Uani 1 1 d . . .
N3 N 0.1563(3) 1.1368(2) 0.3126(2) 0.0357(8) Uani 1 1 d . . .
N4 N 0.2715(3) 1.1136(2) 0.4555(2) 0.0347(7) Uani 1 1 d . . .
N5 N 0.3449(3) 0.9533(2) 0.5888(2) 0.0336(7) Uani 1 1 d . B .
N6 N 0.4404(3) 0.7890(2) 0.7084(2) 0.0304(7) Uani 1 1 d . B .
N7 N 0.5519(3) 0.6309(2) 0.8317(2) 0.0346(7) Uani 1 1 d . B .
N8 N 0.6777(3) 0.4672(3) 0.9338(2) 0.0389(8) Uani 1 1 d . B .
N9 N 0.6699(3) 0.3233(2) 0.9087(2) 0.0343(7) Uani 1 1 d . B .
N10 N 0.5310(3) 0.3386(2) 0.7841(2) 0.0312(7) Uani 1 1 d . B .
N11 N 0.4074(3) 0.3693(2) 0.6473(2) 0.0289(7) Uani 1 1 d . B .
N12 N 0.2977(3) 0.3845(2) 0.5115(2) 0.0292(7) Uani 1 1 d . B .
N13 N 0.2136(3) 0.4080(2) 0.3631(2) 0.0319(7) Uani 1 1 d . B .
N14 N 0.1034(3) 0.5742(2) 0.2375(2) 0.0312(7) Uani 1 1 d . B .
N15 N 0.0689(3) 0.7196(2) 0.2587(2) 0.0307(7) Uani 1 1 d . B .
C1 C 0.0516(3) 0.7673(3) 0.3194(3) 0.0278(8) Uani 1 1 d . . .
C2 C -0.0067(4) 0.7262(3) 0.4045(3) 0.0328(9) Uani 1 1 d . . .
H2 H -0.0342 0.6642 0.4249 0.039 Uiso 1 1 calc R . .
C3 C -0.0236(3) 0.7781(3) 0.4587(3) 0.0333(9) Uani 1 1 d . . .
H3 H -0.0620 0.7514 0.5181 0.040 Uiso 1 1 calc R . .
C4 C 0.0152(4) 0.8687(3) 0.4264(3) 0.0321(8) Uani 1 1 d . . .
H4 H 0.0034 0.9056 0.4628 0.039 Uiso 1 1 calc R . .
C5 C 0.0720(3) 0.9048(3) 0.3394(3) 0.0278(8) Uani 1 1 d . . .
C6 C 0.0979(4) 1.0596(3) 0.1918(3) 0.0396(10) Uani 1 1 d . . .
H6A H 0.1391 1.0140 0.1642 0.048 Uiso 1 1 calc R . .
H6B H 0.1459 1.1144 0.1733 0.048 Uiso 1 1 calc R . .
C7 C -0.0414(5) 1.1069(3) 0.1491(3) 0.0506(12) Uani 1 1 d . . .
H7 H -0.0927 1.1517 0.1707 0.061 Uiso 1 1 calc R . .
C8 C -0.0975(5) 1.0923(4) 0.0858(3) 0.0601(13) Uani 1 1 d . . .
H8A H -0.0497 1.0481 0.0623 0.072 Uiso 1 1 calc R . .
H8B H -0.1869 1.1255 0.0623 0.072 Uiso 1 1 calc R . .
C9 C 0.1619(3) 1.0352(3) 0.3548(3) 0.0300(8) Uani 1 1 d . . .
C10 C 0.2235(3) 0.9696(3) 0.4476(3) 0.0304(8) Uani 1 1 d . . .
H10 H 0.2292 0.8980 0.4761 0.036 Uiso 1 1 calc R . .
C11 C 0.2766(4) 1.0115(3) 0.4977(3) 0.0313(8) Uani 1 1 d . . .
C12 C 0.2132(4) 1.1674(3) 0.3663(3) 0.0374(9) Uani 1 1 d . . .
H12 H 0.2119 1.2384 0.3362 0.045 Uiso 1 1 calc R . .
C13 C 0.4390(4) 0.9939(3) 0.6211(3) 0.0464(11) Uani 1 1 d D . .
H13A H 0.5235 0.9421 0.6401 0.056 Uiso 1 1 calc R A 1
H13B H 0.4519 1.0552 0.5629 0.056 Uiso 1 1 calc R A 1
C14 C 0.4202(9) 1.0231(7) 0.6975(6) 0.048(3) Uani 0.592(13) 1 d PDU B 1
H14 H 0.4895 1.0373 0.7242 0.057 Uiso 0.592(13) 1 calc PR B 1
C15 C 0.3054(8) 1.0292(7) 0.7282(7) 0.050(3) Uani 0.592(13) 1 d PDU B 1
H15A H 0.2374 1.0147 0.7005 0.060 Uiso 0.592(13) 1 calc PR B 1
H15B H 0.2888 1.0481 0.7784 0.060 Uiso 0.592(13) 1 calc PR B 1
C14' C 0.3596(15) 1.0252(13) 0.6892(10) 0.062(5) Uani 0.408(13) 1 d PDU B 2
H14A H 0.2830 1.0787 0.6581 0.074 Uiso 0.408(13) 1 calc PR B 2
C15' C 0.378(2) 0.9917(12) 0.7837(10) 0.088(6) Uani 0.408(13) 1 d PDU B 2
H15C H 0.4517 0.9382 0.8208 0.105 Uiso 0.408(13) 1 calc PR B 2
H15D H 0.3164 1.0210 0.8147 0.105 Uiso 0.408(13) 1 calc PR B 2
C16 C 0.3312(4) 0.8537(3) 0.6533(3) 0.0299(8) Uani 1 1 d . . .
C17 C 0.2110(4) 0.8270(3) 0.6612(3) 0.0326(8) Uani 1 1 d . B .
H17 H 0.1351 0.8745 0.6203 0.039 Uiso 1 1 calc R . .
C18 C 0.2048(4) 0.7303(3) 0.7298(3) 0.0354(9) Uani 1 1 d . . .
H18 H 0.1238 0.7103 0.7364 0.043 Uiso 1 1 calc R B .
C19 C 0.3160(4) 0.6620(3) 0.7891(3) 0.0335(9) Uani 1 1 d . B .
H19 H 0.3132 0.5954 0.8379 0.040 Uiso 1 1 calc R . .
C20 C 0.4328(4) 0.6950(3) 0.7743(3) 0.0314(8) Uani 1 1 d . . .
C21 C 0.6385(4) 0.6774(3) 0.8635(3) 0.0386(9) Uani 1 1 d D . .
H21B H 0.6385 0.7460 0.8099 0.046 Uiso 1 1 calc R B 1
H21A H 0.7293 0.6346 0.8778 0.046 Uiso 1 1 calc R B 1
C22 C 0.5987(13) 0.6880(9) 0.9508(7) 0.050(3) Uani 0.70(2) 1 d PDU B 1
H22 H 0.5952 0.6289 1.0096 0.060 Uiso 0.70(2) 1 calc PR B 1
C23 C 0.5679(15) 0.7802(9) 0.9464(10) 0.077(3) Uani 0.70(2) 1 d PDU B 1
H23A H 0.5713 0.8392 0.8875 0.092 Uiso 0.70(2) 1 calc PR B 1
H23B H 0.5423 0.7872 1.0022 0.092 Uiso 0.70(2) 1 calc PR B 1
C22' C 0.572(2) 0.706(2) 0.9358(16) 0.039(6) Uani 0.30(2) 1 d PDU B 2
H22A H 0.4841 0.7003 0.9460 0.046 Uiso 0.30(2) 1 calc PR B 2
C23' C 0.632(2) 0.7386(18) 0.9862(15) 0.050(5) Uani 0.30(2) 1 d PDU B 2
H23C H 0.7202 0.7446 0.9768 0.060 Uiso 0.30(2) 1 calc PR B 2
H23D H 0.5872 0.7561 1.0317 0.060 Uiso 0.30(2) 1 calc PR B 2
C24 C 0.5878(4) 0.5274(3) 0.8571(3) 0.0317(8) Uani 1 1 d . . .
C25 C 0.5381(4) 0.4892(3) 0.8026(3) 0.0307(8) Uani 1 1 d . B .
H25 H 0.4785 0.5331 0.7463 0.037 Uiso 1 1 calc R . .
C26 C 0.5783(3) 0.3848(3) 0.8328(3) 0.0297(8) Uani 1 1 d . . .
C27 C 0.7140(4) 0.3695(3) 0.9524(3) 0.0389(9) Uani 1 1 d . . .
H27 H 0.7807 0.3271 1.0044 0.047 Uiso 1 1 calc R B .
C28 C 0.6164(4) 0.2475(3) 0.7831(3) 0.0379(9) Uani 1 1 d . . .
H28B H 0.7029 0.2322 0.8180 0.045 Uiso 1 1 calc R B .
H28A H 0.6303 0.2634 0.7151 0.045 Uiso 1 1 calc R . .
C29 C 0.5618(6) 0.1554(4) 0.8282(4) 0.0684(15) Uani 1 1 d . B .
H29 H 0.4793 0.1614 0.7989 0.082 Uiso 1 1 calc R . .
C30 C 0.6095(7) 0.0720(5) 0.8987(5) 0.090(2) Uani 1 1 d . . .
H30B H 0.6918 0.0610 0.9312 0.108 Uiso 1 1 calc R B .
H30A H 0.5639 0.0187 0.9205 0.108 Uiso 1 1 calc R . .
C31 C 0.4112(3) 0.3844(3) 0.7249(3) 0.0289(8) Uani 1 1 d . . .
C32 C 0.3037(3) 0.4391(3) 0.7483(3) 0.0311(8) Uani 1 1 d . B .
H32 H 0.3082 0.4466 0.8055 0.037 Uiso 1 1 calc R . .
C33 C 0.1906(4) 0.4819(3) 0.6853(3) 0.0339(9) Uani 1 1 d . . .
H33 H 0.1163 0.5212 0.6980 0.041 Uiso 1 1 calc R B .
C34 C 0.1846(3) 0.4679(3) 0.6039(3) 0.0304(8) Uani 1 1 d . B .
H34 H 0.1074 0.4969 0.5600 0.037 Uiso 1 1 calc R . .
C35 C 0.2963(3) 0.4097(3) 0.5886(3) 0.0271(8) Uani 1 1 d . . .
C36 C 0.3763(4) 0.2835(3) 0.5290(3) 0.0349(9) Uani 1 1 d . . .
H36A H 0.3257 0.2544 0.4992 0.042 Uiso 1 1 calc R B .
H36B H 0.3897 0.2374 0.5998 0.042 Uiso 1 1 calc R . .
C37 C 0.5072(4) 0.2839(4) 0.4904(3) 0.0494(11) Uani 1 1 d . B .
H37 H 0.5492 0.2242 0.4854 0.059 Uiso 1 1 calc R . .
C38 C 0.5696(5) 0.3547(4) 0.4633(4) 0.0597(13) Uani 1 1 d . . .
H38B H 0.5326 0.4163 0.4665 0.072 Uiso 1 1 calc R B .
H38A H 0.6529 0.3457 0.4398 0.072 Uiso 1 1 calc R . .
C39 C 0.2318(3) 0.4519(3) 0.4199(3) 0.0273(8) Uani 1 1 d . . .
C40 C 0.1907(3) 0.5564(3) 0.3865(3) 0.0293(8) Uani 1 1 d . B .
H40 H 0.2101 0.5871 0.4247 0.035 Uiso 1 1 calc R . .
C41 C 0.1206(3) 0.6156(3) 0.2960(3) 0.0271(8) Uani 1 1 d . . .
C42 C 0.1538(4) 0.4738(3) 0.2755(3) 0.0329(9) Uani 1 1 d . . .
H42 H 0.1459 0.4449 0.2336 0.039 Uiso 1 1 calc R B .
C43 C 0.0281(4) 0.7836(3) 0.1545(3) 0.0375(9) Uani 1 1 d D . .
H43A H 0.0838 0.7553 0.1168 0.045 Uiso 1 1 calc R B 1
H43B H 0.0371 0.8543 0.1338 0.045 Uiso 1 1 calc R B 1
C44 C -0.1135(8) 0.7841(11) 0.1371(10) 0.058(4) Uani 0.497(14) 1 d PDU B 1
H44 H -0.1320 0.7183 0.1711 0.070 Uiso 0.497(14) 1 calc PR B 1
C45 C -0.2144(13) 0.8555(13) 0.0857(11) 0.139(7) Uani 0.497(14) 1 d PDU B 1
H45B H -0.2063 0.9241 0.0489 0.167 Uiso 0.497(14) 1 calc PR B 1
H45A H -0.2969 0.8395 0.0845 0.167 Uiso 0.497(14) 1 calc PR B 1
C44' C -0.1110(8) 0.8158(11) 0.1168(9) 0.061(4) Uani 0.503(14) 1 d PDU B 2
H44A H -0.1334 0.8585 0.0491 0.073 Uiso 0.503(14) 1 calc PR B 2
C45' C -0.2039(12) 0.7892(9) 0.1704(9) 0.081(4) Uani 0.503(14) 1 d PDU B 2
H45D H -0.1843 0.7465 0.2384 0.098 Uiso 0.503(14) 1 calc PR B 2
H45C H -0.2921 0.8123 0.1422 0.098 Uiso 0.503(14) 1 calc PR B 2

loop_
_atom_site_aniso_label
_atom_site_aniso_U_11
_atom_site_aniso_U_22
_atom_site_aniso_U_33
_atom_site_aniso_U_23
_atom_site_aniso_U_13
_atom_site_aniso_U_12
N1 0.0300(16) 0.0238(16) 0.0343(17) -0.0122(14) 0.0030(13) -0.0047(13)
N2 0.0455(19) 0.0243(16) 0.0316(17) -0.0110(14) 0.0018(14) -0.0086(14)
N3 0.0416(19) 0.0229(16) 0.0407(19) -0.0143(15) 0.0046(15) -0.0053(14)
N4 0.0380(18) 0.0249(16) 0.0409(19) -0.0161(15) 0.0060(15) -0.0049(14)
N5 0.0352(17) 0.0293(17) 0.0396(18) -0.0171(15) 0.0051(14) -0.0115(14)
N6 0.0340(17) 0.0297(17) 0.0307(16) -0.0174(14) 0.0011(13) -0.0058(14)
N7 0.0369(17) 0.0296(17) 0.0403(18) -0.0184(15) -0.0030(15) -0.0082(14)
N8 0.0409(19) 0.0369(19) 0.0399(19) -0.0207(16) -0.0054(15) -0.0041(15)
N9 0.0323(17) 0.0300(17) 0.0352(18) -0.0123(15) -0.0042(14) -0.0031(14)
N10 0.0296(16) 0.0289(17) 0.0371(17) -0.0182(14) -0.0014(13) -0.0037(13)
N11 0.0287(16) 0.0257(16) 0.0340(17) -0.0153(14) 0.0041(13) -0.0068(13)
N12 0.0355(17) 0.0230(15) 0.0306(16) -0.0138(13) 0.0001(13) -0.0065(13)
N13 0.0327(17) 0.0307(17) 0.0393(18) -0.0215(15) 0.0045(14) -0.0089(14)
N14 0.0299(16) 0.0293(17) 0.0371(17) -0.0179(14) 0.0024(13) -0.0064(13)
N15 0.0331(16) 0.0252(16) 0.0329(17) -0.0149(14) 0.0000(13) -0.0019(13)
C1 0.0243(17) 0.0220(18) 0.0335(19) -0.0117(16) -0.0020(15) -0.0014(14)
C2 0.033(2) 0.0246(19) 0.042(2) -0.0159(17) 0.0096(17) -0.0077(16)
C3 0.0291(19) 0.031(2) 0.039(2) -0.0152(18) 0.0079(16) -0.0073(16)
C4 0.0322(19) 0.029(2) 0.036(2) -0.0179(17) 0.0023(16) -0.0046(16)
C5 0.0264(18) 0.0226(18) 0.0299(19) -0.0103(16) -0.0007(15) -0.0014(15)
C6 0.052(2) 0.028(2) 0.038(2) -0.0126(18) 0.0069(19) -0.0133(19)
C7 0.066(3) 0.038(2) 0.036(2) -0.015(2) 0.001(2) 0.006(2)
C8 0.072(3) 0.050(3) 0.043(3) -0.012(2) -0.007(2) -0.006(3)
C9 0.0299(19) 0.0245(19) 0.034(2) -0.0132(16) 0.0063(16) -0.0059(15)
C10 0.0317(19) 0.0222(18) 0.039(2) -0.0161(17) 0.0071(16) -0.0054(15)
C11 0.033(2) 0.0278(19) 0.033(2) -0.0152(17) 0.0098(16) -0.0054(16)
C12 0.046(2) 0.0216(19) 0.042(2) -0.0139(18) 0.0096(19) -0.0064(17)
C13 0.056(3) 0.029(2) 0.050(3) -0.013(2) -0.008(2) -0.014(2)
C14 0.061(5) 0.045(4) 0.045(5) -0.023(4) -0.013(4) -0.023(4)
C15 0.068(6) 0.041(5) 0.046(6) -0.025(4) -0.001(4) -0.013(4)
C14' 0.077(9) 0.061(7) 0.062(8) -0.033(6) -0.016(7) -0.033(7)
C15' 0.121(12) 0.066(8) 0.087(10) -0.044(8) 0.020(9) -0.024(8)
C16 0.036(2) 0.0264(19) 0.031(2) -0.0166(17) 0.0078(16) -0.0071(16)
C17 0.0302(19) 0.031(2) 0.038(2) -0.0183(17) 0.0068(16) -0.0055(16)
C18 0.032(2) 0.035(2) 0.045(2) -0.0219(19) 0.0104(17) -0.0106(17)
C19 0.037(2) 0.0260(19) 0.037(2) -0.0145(17) 0.0049(17) -0.0071(17)
C20 0.036(2) 0.029(2) 0.033(2) -0.0194(17) 0.0037(16) -0.0051(16)
C21 0.038(2) 0.036(2) 0.043(2) -0.0188(19) -0.0008(18) -0.0094(18)
C22 0.064(6) 0.056(6) 0.039(5) -0.027(4) -0.002(4) -0.018(4)
C23 0.111(9) 0.071(6) 0.067(6) -0.046(5) 0.020(6) -0.028(6)
C22' 0.037(8) 0.043(9) 0.038(9) -0.019(7) 0.003(6) -0.014(6)
C23' 0.053(9) 0.056(10) 0.047(9) -0.028(8) -0.007(7) -0.013(8)
C24 0.0314(19) 0.032(2) 0.033(2) -0.0157(17) 0.0000(16) -0.0076(16)
C25 0.0314(19) 0.0279(19) 0.0294(19) -0.0109(16) -0.0021(15) -0.0059(16)
C26 0.0253(18) 0.032(2) 0.034(2) -0.0173(17) 0.0049(16) -0.0073(15)
C27 0.039(2) 0.034(2) 0.038(2) -0.0143(18) -0.0078(18) -0.0006(18)
C28 0.030(2) 0.034(2) 0.050(2) -0.0245(19) 0.0008(18) 0.0017(17)
C29 0.066(3) 0.045(3) 0.093(4) -0.035(3) 0.010(3) -0.004(3)
C30 0.080(4) 0.056(4) 0.110(5) -0.025(4) 0.019(4) -0.002(3)
C31 0.0308(19) 0.0267(19) 0.033(2) -0.0168(16) 0.0035(16) -0.0076(15)
C32 0.033(2) 0.035(2) 0.035(2) -0.0231(18) 0.0066(16) -0.0111(17)
C33 0.0274(19) 0.035(2) 0.047(2) -0.0240(19) 0.0134(17) -0.0107(16)
C34 0.0265(18) 0.0258(19) 0.039(2) -0.0153(17) -0.0008(16) -0.0053(15)
C35 0.0311(19) 0.0199(17) 0.0315(19) -0.0123(15) 0.0010(15) -0.0078(15)
C36 0.043(2) 0.0238(19) 0.039(2) -0.0164(17) -0.0006(18) -0.0053(17)
C37 0.047(3) 0.044(3) 0.058(3) -0.028(2) 0.007(2) -0.001(2)
C38 0.054(3) 0.075(4) 0.057(3) -0.035(3) 0.013(2) -0.017(3)
C39 0.0248(17) 0.0242(18) 0.037(2) -0.0171(16) 0.0055(15) -0.0068(15)
C40 0.0310(19) 0.0273(19) 0.035(2) -0.0189(17) 0.0017(16) -0.0073(15)
C41 0.0211(17) 0.0292(19) 0.036(2) -0.0189(17) 0.0040(15) -0.0081(15)
C42 0.036(2) 0.033(2) 0.036(2) -0.0208(18) 0.0002(17) -0.0079(17)
C43 0.042(2) 0.031(2) 0.034(2) -0.0147(18) -0.0040(17) 0.0024(17)
C44 0.057(4) 0.058(4) 0.058(4) -0.026(2) 0.0056(11) -0.0140(13)
C45 0.072(9) 0.175(12) 0.102(10) -0.010(9) 0.005(7) -0.022(9)
C44' 0.060(4) 0.060(4) 0.061(4) -0.027(2) 0.0054(11) -0.0140(14)
C45' 0.079(8) 0.066(7) 0.074(8) -0.019(6) -0.006(6) 0.002(6)

loop_
_atom_type_symbol
_atom_type_description
_atom_type_scat_dispersion_real
_atom_type_scat_dispersion_imag
_atom_type_scat_source
C C 0.0033 0.0016 'International Tables Vol C Tables 4.2.6.8 and 6.1.1.4'
H H 0.0000 0.0000 'International Tables Vol C Tables 4.2.6.8 and 6.1.1.4'
N N 0.0061 0.0033 'International Tables Vol C Tables 4.2.6.8 and 6.1.1.4'

loop_
_geom_angle_atom_site_label_1
_geom_angle_atom_site_label_2
_geom_angle_atom_site_label_3
_geom_angle
C5 N1 C1 117.7(3)
C9 N2 C5 123.1(3)
C9 N2 C6 119.5(3)
C5 N2 C6 117.4(3)
C12 N3 C9 115.0(3)
C12 N4 C11 115.3(3)
C11 N5 C16 123.0(3)
C11 N5 C13 119.7(3)
C16 N5 C13 117.2(3)
C16 N6 C20 118.1(3)
C24 N7 C20 121.6(3)
C24 N7 C21 120.2(3)
C20 N7 C21 118.1(3)
C27 N8 C24 114.9(3)
C27 N9 C26 115.1(3)
C26 N10 C31 121.6(3)
C26 N10 C28 119.4(3)
C31 N10 C28 118.4(3)
C31 N11 C35 118.3(3)
C39 N12 C35 123.1(3)
C39 N12 C36 119.1(3)
C35 N12 C36 117.8(3)
C42 N13 C39 114.2(3)
C42 N14 C41 114.7(3)
C41 N15 C1 121.2(3)
C41 N15 C43 120.5(3)
C1 N15 C43 118.3(3)
N1 C1 C2 123.6(3)
N1 C1 N15 115.5(3)
C2 C1 N15 120.9(3)
C3 C2 C1 117.8(3)
C3 C2 H2 121.1
C1 C2 H2 121.1
C4 C3 C2 119.8(4)
C4 C3 H3 120.1
C2 C3 H3 120.1
C3 C4 C5 118.4(3)
C3 C4 H4 120.8
C5 C4 H4 120.8
N1 C5 C4 122.6(3)
N1 C5 N2 115.1(3)
C4 C5 N2 122.2(3)
N2 C6 C7 112.9(3)
N2 C6 H6A 109.0
C7 C6 H6A 109.0
N2 C6 H6B 109.0
C7 C6 H6B 109.0
H6A C6 H6B 107.8
C8 C7 C6 125.3(4)
C8 C7 H7 117.3
C6 C7 H7 117.3
C7 C8 H8A 120.0
C7 C8 H8B 120.0
H8A C8 H8B 120.0
N3 C9 N2 116.8(3)
N3 C9 C10 121.3(3)
N2 C9 C10 121.8(3)
C9 C10 C11 118.2(3)
C9 C10 H10 120.9
C11 C10 H10 120.9
N4 C11 N5 115.8(3)
N4 C11 C10 120.7(3)
N5 C11 C10 123.4(3)
N4 C12 N3 129.4(4)
N4 C12 H12 115.3
N3 C12 H12 115.3
C14 C13 N5 124.1(5)
C14 C13 C14' 24.8(5)
N5 C13 C14' 100.4(7)
C14 C13 H13A 106.3
N5 C13 H13A 106.3
C14' C13 H13A 125.3
C14 C13 H13B 106.3
N5 C13 H13B 106.3
C14' C13 H13B 110.6
H13A C13 H13B 106.4
C15 C14 C13 117.3(8)
C15 C14 H14 121.4
C13 C14 H14 121.4
C14 C15 H15A 120.0
C14 C15 H15B 120.0
H15A C15 H15B 120.0
C15' C14' C13 131.7(15)
C15' C14' H14A 114.1
C13 C14' H14A 114.1
C14' C15' H15C 120.0
C14' C15' H15D 120.0
H15C C15' H15D 120.0
N6 C16 C17 122.7(3)
N6 C16 N5 115.1(3)
C17 C16 N5 122.2(3)
C18 C17 C16 118.4(4)
C18 C17 H17 120.8
C16 C17 H17 120.8
C17 C18 C19 120.1(4)
C17 C18 H18 119.9
C19 C18 H18 119.9
C18 C19 C20 117.3(4)
C18 C19 H19 121.4
C20 C19 H19 121.4
N6 C20 C19 123.3(3)
N6 C20 N7 115.1(3)
C19 C20 N7 121.5(3)
N7 C21 C22 113.1(6)
N7 C21 C22' 107.7(9)
C22 C21 C22' 13.1(12)
N7 C21 H21B 109.0
C22 C21 H21B 109.0
C22' C21 H21B 100.8
N7 C21 H21A 109.0
C22 C21 H21A 109.0
C22' C21 H21A 121.9
H21B C21 H21A 107.8
C23 C22 C21 119.9(9)
C23 C22 H22 120.1
C21 C22 H22 120.1
C22 C23 H23A 120.0
C22 C23 H23B 120.0
H23A C23 H23B 120.0
C23' C22' C21 122.1(16)
C23' C22' H22A 119.0
C21 C22' H22A 119.0
C22' C23' H23C 120.0
C22' C23' H23D 120.0
H23C C23' H23D 120.0
N8 C24 C25 121.7(3)
N8 C24 N7 117.0(3)
C25 C24 N7 121.1(3)
C24 C25 C26 117.7(3)
C24 C25 H25 121.1
C26 C25 H25 121.1
N9 C26 C25 121.4(3)
N9 C26 N10 116.5(3)
C25 C26 N10 122.0(3)
N9 C27 N8 129.0(4)
N9 C27 H27 115.5
N8 C27 H27 115.5
N10 C28 C29 113.3(3)
N10 C28 H28B 108.9
C29 C28 H28B 108.9
N10 C28 H28A 108.9
C29 C28 H28A 108.9
H28B C28 H28A 107.7
C30 C29 C28 128.4(6)
C30 C29 H29 115.8
C28 C29 H29 115.8
C29 C30 H30B 120.0
C29 C30 H30A 120.0
H30B C30 H30A 120.0
N11 C31 C32 123.1(3)
N11 C31 N10 115.2(3)
C32 C31 N10 121.7(3)
C33 C32 C31 117.5(3)
C33 C32 H32 121.3
C31 C32 H32 121.3
C34 C33 C32 120.5(3)
C34 C33 H33 119.8
C32 C33 H33 119.8
C33 C34 C35 117.4(3)
C33 C34 H34 121.3
C35 C34 H34 121.3
N11 C35 C34 123.3(3)
N11 C35 N12 114.7(3)
C34 C35 N12 122.0(3)
N12 C36 C37 115.0(3)
N12 C36 H36A 108.5
C37 C36 H36A 108.5
N12 C36 H36B 108.5
C37 C36 H36B 108.5
H36A C36 H36B 107.5
C38 C37 C36 128.0(4)
C38 C37 H37 116.0
C36 C37 H37 116.0
C37 C38 H38B 120.0
C37 C38 H38A 120.0
H38B C38 H38A 120.0
N13 C39 C40 121.4(3)
N13 C39 N12 115.3(3)
C40 C39 N12 123.3(3)
C39 C40 C41 118.4(3)
C39 C40 H40 120.8
C41 C40 H40 120.8
N14 C41 N15 116.1(3)
N14 C41 C40 121.1(3)
N15 C41 C40 122.8(3)
N13 C42 N14 129.8(3)
N13 C42 H42 115.1
N14 C42 H42 115.1
N15 C43 C44' 120.9(6)
N15 C43 C44 107.8(6)
C44' C43 C44 17.0(7)
N15 C43 H43A 110.1
C44' C43 H43A 111.3
C44 C43 H43A 110.1
N15 C43 H43B 110.1
C44' C43 H43B 94.3
C44 C43 H43B 110.1
H43A C43 H43B 108.5
C45 C44 C43 133.1(14)
C45 C44 H44 113.4
C43 C44 H44 113.4
C44 C45 H45B 120.0
C44 C45 H45A 120.0
H45B C45 H45A 120.0
C45' C44' C43 123.5(11)
C45' C44' H44A 118.2
C43 C44' H44A 118.2
C44' C45' H45D 120.0
C44' C45' H45C 120.0
H45D C45' H45C 120.0

loop_
_geom_bond_atom_site_label_1
_geom_bond_atom_site_label_2
_geom_bond_distance
N1 C5 1.331(5)
N1 C1 1.340(4)
N2 C9 1.376(5)
N2 C5 1.421(5)
N2 C6 1.485(5)
N3 C12 1.322(5)
N3 C9 1.352(5)
N4 C12 1.319(5)
N4 C11 1.359(5)
N5 C11 1.384(5)
N5 C16 1.413(5)
N5 C13 1.468(5)
N6 C16 1.333(5)
N6 C20 1.337(5)
N7 C24 1.386(5)
N7 C20 1.419(5)
N7 C21 1.471(5)
N8 C27 1.330(5)
N8 C24 1.344(5)
N9 C27 1.320(5)
N9 C26 1.350(5)
N10 C26 1.395(5)
N10 C31 1.407(5)
N10 C28 1.476(4)
N11 C31 1.330(5)
N11 C35 1.332(4)
N12 C39 1.394(5)
N12 C35 1.414(4)
N12 C36 1.470(4)
N13 C42 1.325(5)
N13 C39 1.360(4)
N14 C42 1.328(5)
N14 C41 1.352(5)
N15 C41 1.379(4)
N15 C1 1.416(5)
N15 C43 1.468(5)
C1 C2 1.381(5)
C2 C3 1.376(5)
C2 H2 0.9500
C3 C4 1.376(5)
C3 H3 0.9500
C4 C5 1.391(5)
C4 H4 0.9500
C6 C7 1.492(6)
C6 H6A 0.9900
C6 H6B 0.9900
C7 C8 1.279(6)
C7 H7 0.9500
C8 H8A 0.9500
C8 H8B 0.9500
C9 C10 1.387(5)
C10 C11 1.390(5)
C10 H10 0.9500
C12 H12 0.9500
C13 C14 1.444(7)
C13 C14' 1.519(9)
C13 H13A 0.9900
C13 H13B 0.9900
C14 C15 1.290(8)
C14 H14 0.9500
C15 H15A 0.9500
C15 H15B 0.9500
C14' C15' 1.321(10)
C14' H14A 0.9500
C15' H15C 0.9500
C15' H15D 0.9500
C16 C17 1.392(5)
C17 C18 1.375(5)
C17 H17 0.9500
C18 C19 1.384(5)
C18 H18 0.9500
C19 C20 1.397(5)
C19 H19 0.9500
C21 C22 1.484(7)
C21 C22' 1.493(10)
C21 H21B 0.9900
C21 H21A 0.9900
C22 C23 1.328(9)
C22 H22 0.9500
C23 H23A 0.9500
C23 H23B 0.9500
C22' C23' 1.326(10)
C22' H22A 0.9500
C23' H23C 0.9500
C23' H23D 0.9500
C24 C25 1.382(5)
C25 C26 1.385(5)
C25 H25 0.9500
C27 H27 0.9500
C28 C29 1.482(6)
C28 H28B 0.9900
C28 H28A 0.9900
C29 C30 1.232(7)
C29 H29 0.9500
C30 H30B 0.9500
C30 H30A 0.9500
C31 C32 1.395(5)
C32 C33 1.382(5)
C32 H32 0.9500
C33 C34 1.381(5)
C33 H33 0.9500
C34 C35 1.392(5)
C34 H34 0.9500
C36 C37 1.492(6)
C36 H36A 0.9900
C36 H36B 0.9900
C37 C38 1.277(6)
C37 H37 0.9500
C38 H38B 0.9500
C38 H38A 0.9500
C39 C40 1.380(5)
C40 C41 1.385(5)
C40 H40 0.9500
C42 H42 0.9500
C43 C44' 1.471(8)
C43 C44 1.511(8)
C43 H43A 0.9900
C43 H43B 0.9900
C44 C45 1.289(9)
C44 H44 0.9500
C45 H45B 0.9500
C45 H45A 0.9500
C44' C45' 1.285(9)
C44' H44A 0.9500
C45' H45D 0.9500
C45' H45C 0.9500

loop_
_geom_torsion_atom_site_label_1
_geom_torsion_atom_site_label_2
_geom_torsion_atom_site_label_3
_geom_torsion_atom_site_label_4
_geom_torsion
C5 N1 C1 C2 1.8(5)
C5 N1 C1 N15 178.5(3)
C41 N15 C1 N1 135.8(3)
C43 N15 C1 N1 -45.3(4)
C41 N15 C1 C2 -47.5(5)
C43 N15 C1 C2 131.5(4)
N1 C1 C2 C3 -1.8(5)
N15 C1 C2 C3 -178.3(3)
C1 C2 C3 C4 1.1(5)
C2 C3 C4 C5 -0.6(5)
C1 N1 C5 C4 -1.3(5)
C1 N1 C5 N2 -178.6(3)
C3 C4 C5 N1 0.7(5)
C3 C4 C5 N2 177.8(3)
C9 N2 C5 N1 -147.0(3)
C6 N2 C5 N1 31.4(5)
C9 N2 C5 C4 35.6(5)
C6 N2 C5 C4 -146.0(4)
C9 N2 C6 C7 -110.2(4)
C5 N2 C6 C7 71.3(4)
N2 C6 C7 C8 -122.4(5)
C12 N3 C9 N2 -176.2(3)
C12 N3 C9 C10 0.0(5)
C5 N2 C9 N3 -159.7(3)
C6 N2 C9 N3 21.9(5)
C5 N2 C9 C10 24.1(5)
C6 N2 C9 C10 -154.3(3)
N3 C9 C10 C11 1.7(5)
N2 C9 C10 C11 177.7(3)
C12 N4 C11 N5 176.0(3)
C12 N4 C11 C10 0.3(5)
C16 N5 C11 N4 162.5(3)
C13 N5 C11 N4 -19.1(5)
C16 N5 C11 C10 -22.0(5)
C13 N5 C11 C10 156.5(4)
C9 C10 C11 N4 -1.9(5)
C9 C10 C11 N5 -177.2(3)
C11 N4 C12 N3 1.7(6)
C9 N3 C12 N4 -1.9(6)
C11 N5 C13 C14 111.6(6)
C16 N5 C13 C14 -69.9(7)
C11 N5 C13 C14' 103.3(7)
C16 N5 C13 C14' -78.2(7)
N5 C13 C14 C15 -11.5(11)
C14' C13 C14 C15 8.2(17)
C14 C13 C14' C15' -48.0(18)
N5 C13 C14' C15' 115.5(19)
C20 N6 C16 C17 -0.5(5)
C20 N6 C16 N5 176.8(3)
C11 N5 C16 N6 145.3(3)
C13 N5 C16 N6 -33.1(5)
C11 N5 C16 C17 -37.3(5)
C13 N5 C16 C17 144.2(4)
N6 C16 C17 C18 0.9(5)
N5 C16 C17 C18 -176.2(3)
C16 C17 C18 C19 0.1(6)
C17 C18 C19 C20 -1.5(5)
C16 N6 C20 C19 -1.0(5)
C16 N6 C20 N7 -178.8(3)
C18 C19 C20 N6 2.0(5)
C18 C19 C20 N7 179.6(3)
C24 N7 C20 N6 -140.7(4)
C21 N7 C20 N6 38.8(5)
C24 N7 C20 C19 41.5(5)
C21 N7 C20 C19 -139.0(4)
C24 N7 C21 C22 -98.6(6)
C20 N7 C21 C22 81.9(6)
C24 N7 C21 C22' -111.4(13)
C20 N7 C21 C22' 69.1(13)
N7 C21 C22 C23 -120.0(14)
C22' C21 C22 C23 -52(5)
N7 C21 C22' C23' 172(3)
C22 C21 C22' C23' 56(4)
C27 N8 C24 C25 -0.2(6)
C27 N8 C24 N7 -176.7(3)
C20 N7 C24 N8 -159.9(3)
C21 N7 C24 N8 20.6(5)
C20 N7 C24 C25 23.5(6)
C21 N7 C24 C25 -156.0(4)
N8 C24 C25 C26 3.8(6)
N7 C24 C25 C26 -179.8(3)
C27 N9 C26 C25 2.0(5)
C27 N9 C26 N10 179.1(3)
C24 C25 C26 N9 -4.8(6)
C24 C25 C26 N10 178.3(3)
C31 N10 C26 N9 160.5(3)
C28 N10 C26 N9 -28.3(5)
C31 N10 C26 C25 -22.3(5)
C28 N10 C26 C25 148.8(4)
C26 N9 C27 N8 2.2(6)
C24 N8 C27 N9 -3.1(7)
C26 N10 C28 C29 119.4(4)
C31 N10 C28 C29 -69.2(5)
N10 C28 C29 C30 -119.9(6)
C35 N11 C31 C32 1.1(5)
C35 N11 C31 N10 179.3(3)
C26 N10 C31 N11 145.7(3)
C28 N10 C31 N11 -25.5(5)
C26 N10 C31 C32 -36.0(5)
C28 N10 C31 C32 152.7(4)
N11 C31 C32 C33 -2.3(5)
N10 C31 C32 C33 179.5(3)
C31 C32 C33 C34 1.7(5)
C32 C33 C34 C35 0.0(5)
C31 N11 C35 C34 0.8(5)
C31 N11 C35 N12 -176.1(3)
C33 C34 C35 N11 -1.3(5)
C33 C34 C35 N12 175.3(3)
C39 N12 C35 N11 -145.5(3)
C36 N12 C35 N11 32.4(4)
C39 N12 C35 C34 37.6(5)
C36 N12 C35 C34 -144.5(3)
C39 N12 C36 C37 78.1(4)
C35 N12 C36 C37 -99.9(4)
N12 C36 C37 C38 16.0(7)
C42 N13 C39 C40 -0.3(5)
C42 N13 C39 N12 -178.3(3)
C35 N12 C39 N13 -163.2(3)
C36 N12 C39 N13 18.9(5)
C35 N12 C39 C40 18.9(5)
C36 N12 C39 C40 -159.0(3)
N13 C39 C40 C41 5.1(5)
N12 C39 C40 C41 -177.0(3)
C42 N14 C41 N15 -179.8(3)
C42 N14 C41 C40 2.5(5)
C1 N15 C41 N14 164.3(3)
C43 N15 C41 N14 -14.6(5)
C1 N15 C41 C40 -18.0(5)
C43 N15 C41 C40 163.0(3)
C39 C40 C41 N14 -6.3(5)
C39 C40 C41 N15 176.1(3)
C39 N13 C42 N14 -4.1(6)
C41 N14 C42 N13 3.0(6)
C41 N15 C43 C44' 100.8(7)
C1 N15 C43 C44' -78.2(8)
C41 N15 C43 C44 88.8(6)
C1 N15 C43 C44 -90.1(6)
N15 C43 C44 C45 136.3(17)
C44' C43 C44 C45 -6(2)
N15 C43 C44' C45' -1.5(17)
C44 C43 C44' C45' 41(2)

loop_
_platon_squeeze_void_nr
_platon_squeeze_void_average_x
_platon_squeeze_void_average_y
_platon_squeeze_void_average_z
_platon_squeeze_void_volume
_platon_squeeze_void_count_electrons
_platon_squeeze_void_content
1 0.000 0.500 0.000 170 58 ' '
